data_5910182
loop_
_publ_author_name
'Wyckoff, R. W. G.'

_publ_section_title
;
Pages 19-21 from the Structure of Crystals, vol. 3 by Wyckoff R W G. 
published by Interscience Publishers, Inc. in 1951 
;
_journal_name_full 'The Structure of Crystals'
_journal_page_first 19
_journal_page_last 19
_journal_volume 3
_journal_year 1951
_chemical_formula_structural BiAsO4
_chemical_formula_sum 'As Bi O4'
_space_group_IT_number 88
_symmetry_cell_setting tetragonal
_symmetry_Int_Tables_number 88
_symmetry_space_group_name_Hall '-I 4ad'
_symmetry_space_group_name_H-M 'I 41/a :2'
_audit_creation_date 2006-02-07
_audit_creation_method
;
Pages 19-21 from the Structure of Crystals, vol. 3 by Wyckoff R W G. 
published by Interscience Publishers, Inc. in 1951 
;
_audit_update_record 'created by Girish Upreti, Portland State University'
_cell_angle_alpha 90
_cell_angle_beta 90
_cell_angle_gamma 90
_cell_length_a 5.08
_cell_length_b 5.08
_cell_length_c 11.70
_cell_volume 301.935
_cod_original_sg_symbol_H-M 'I 41/a'
_cod_original_formula_sum 'Bi As O4'
_cod_database_code 5910182

loop_
_symmetry_equiv_pos_as_xyz
x,y,z
-y+1/4,x+3/4,z+3/4
y+1/4,-x+1/4,z+1/4
-x,-y+1/2,z
-x,-y,-z
y+3/4,-x+1/4,-z+1/4
-y+3/4,x+3/4,-z+3/4
x,y+1/2,-z
x+1/2,y+1/2,z+1/2
-y+3/4,x+1/4,z+1/4
y+3/4,-x+3/4,z+3/4
-x+1/2,-y,z+1/2
-x+1/2,-y+1/2,-z+1/2
y+1/4,-x+3/4,-z+3/4
-y+1/4,x+1/4,-z+1/4
x+1/2,y,-z+1/2

loop_
_atom_site_fract_x
_atom_site_fract_y
_atom_site_fract_z
_atom_site_label
0.00000 0.00000 0.50000 Bi1
0.50000 0.00000 0.25000 Bi2
0.00000 0.00000 0.00000 As1
0.00000 0.50000 0.25000 As2
0.21300 0.14900 0.08000 O1
-0.21300 -0.14900 0.08000 O2
0.21300 0.64900 0.17000 O3
-0.21300 0.35100 0.17000 O4
-0.14900 0.21300 -0.08000 O5
0.14900 -0.21300 -0.08000 O6
-0.14900 0.71300 0.33000 O7
0.14900 0.28700 0.33000 O8
